data_7034417
loop_
_publ_author_name
'Simpson, Peter V.'
'Randles, Michael D.'
'Gupta, Vivek'
'Fu, Junhong'
'Moxey, Graeme J.'
'Schwich, Torsten'
'Morshedi, Mahbod'
'Cifuentes, Marie P.'
'Humphrey, Mark G.'

_publ_section_title
;
 Phosphine, isocyanide, and alkyne reactivity at pentanuclear
 molybdenum/tungsten-iridium clusters.
;
_journal_issue 16
_journal_name_full 'Dalton transactions (Cambridge, England : 2003)'
_journal_page_first 7292
_journal_page_last 7304
_journal_paper_doi 10.1039/c5dt00525f
_journal_volume 44
_journal_year 2015
_chemical_formula_moiety 'C52 H45 Ir3 Mo2 O4'
_chemical_formula_sum 'C52 H45 Ir3 Mo2 O4'
_chemical_formula_weight 1502.36
_chemical_name_systematic
; 
 ? 
;
_space_group_IT_number 62
_symmetry_cell_setting orthorhombic
_symmetry_space_group_name_Hall '-P 2ac 2n'
_symmetry_space_group_name_H-M 'P n m a'
_atom_sites_solution_hydrogens geom
_atom_sites_solution_primary direct
_atom_sites_solution_secondary difmap
_audit_creation_method SHELXL-97
_audit_update_record
;
2014-08-11 deposited with the CCDC.
2015-03-12 downloaded from the CCDC.
;
_cell_angle_alpha 90.00
_cell_angle_beta 90.00
_cell_angle_gamma 90.00
_cell_formula_units_Z 12
_cell_length_a 34.0170(2)
_cell_length_b 35.8002(3)
_cell_length_c 12.72950(10)
_cell_measurement_reflns_used 14693
_cell_measurement_temperature 200(2)
_cell_measurement_theta_max 27
_cell_measurement_theta_min 3
_cell_volume 15502.2(2)
_computing_cell_refinement 'DENZO/SCALEPACK (Otwinowski & Minor, 1997)'
_computing_data_collection 'COLLECT (Nonius, 2001).'
_computing_data_reduction 'DENZO/SCALEPACK (Otwinowski & Minor, 1997)'
_computing_molecular_graphics Olex2
_computing_publication_material 'Microsoft Office 2000'
_computing_structure_refinement 'SHELXL-97 (Sheldrick, 2008)'
_computing_structure_solution 'SHELXS-97 (Sheldrick, 2008)'
_diffrn_ambient_temperature 200(2)
_diffrn_measured_fraction_theta_full 0.997
_diffrn_measured_fraction_theta_max 0.997
_diffrn_measurement_device_type 'Nonius Kappa CCD'
_diffrn_measurement_method 'psi and omega scans'
_diffrn_radiation_monochromator graphite
_diffrn_radiation_source 'fine-focus sealed tube'
_diffrn_radiation_type MoK\a
_diffrn_radiation_wavelength 0.71073
_diffrn_reflns_av_R_equivalents 0.0000
_diffrn_reflns_av_sigmaI/netI 0.0283
_diffrn_reflns_limit_h_max 44
_diffrn_reflns_limit_h_min 0
_diffrn_reflns_limit_k_max 46
_diffrn_reflns_limit_k_min 0
_diffrn_reflns_limit_l_max 16
_diffrn_reflns_limit_l_min 0
_diffrn_reflns_number 18064
_diffrn_reflns_theta_full 27.50
_diffrn_reflns_theta_max 27.50
_diffrn_reflns_theta_min 2.63
_exptl_absorpt_coefficient_mu 8.210
_exptl_absorpt_correction_T_max 0.768
_exptl_absorpt_correction_T_min 0.226
_exptl_absorpt_correction_type integration
_exptl_absorpt_process_details
;
via Gaussian method (Coppens, 1970) implemented in maXus (2000)
;
_exptl_crystal_colour orange
_exptl_crystal_density_diffrn 1.931
_exptl_crystal_density_method 'not measured'
_exptl_crystal_description lath
_exptl_crystal_F_000 8448
_exptl_crystal_size_max 0.38
_exptl_crystal_size_mid 0.08
_exptl_crystal_size_min 0.03
_platon_squeeze_details
;
;
_refine_diff_density_max 1.572
_refine_diff_density_min -1.263
_refine_diff_density_rms 0.167
_refine_ls_extinction_method none
_refine_ls_goodness_of_fit_ref 1.028
_refine_ls_hydrogen_treatment constr
_refine_ls_matrix_type full
_refine_ls_number_parameters 852
_refine_ls_number_reflns 18064
_refine_ls_number_restraints 0
_refine_ls_restrained_S_all 1.028
_refine_ls_R_factor_all 0.0434
_refine_ls_R_factor_gt 0.0320
_refine_ls_shift/su_max 0.002
_refine_ls_shift/su_mean 0.000
_refine_ls_structure_factor_coef Fsqd
_refine_ls_weighting_details 'calc w=1/[\s^2^(Fo^2^)+(0.0578P)^2^+0.0000P] where P=(Fo^2^+2Fc^2^)/3'
_refine_ls_weighting_scheme calc
_refine_ls_wR_factor_gt 0.0822
_refine_ls_wR_factor_ref 0.0862
_reflns_number_gt 14693
_reflns_number_total 18064
_reflns_threshold_expression >2sigma(I)
_cod_data_source_file c5dt00525f2.cif
_cod_data_source_block 5
_cod_depositor_comments 'Adding full bibliography for 7034411--7034420.cif.'
_cod_database_code 7034417

loop_
_symmetry_equiv_pos_as_xyz
'x, y, z'
'-x+1/2, -y, z+1/2'
'x+1/2, -y+1/2, -z+1/2'
'-x, y+1/2, -z'
'-x, -y, -z'
'x-1/2, y, -z-1/2'
'-x-1/2, y-1/2, z-1/2'
'x, -y-1/2, z'

loop_
_atom_site_label
_atom_site_type_symbol
_atom_site_fract_x
_atom_site_fract_y
_atom_site_fract_z
_atom_site_U_iso_or_equiv
_atom_site_adp_type
_atom_site_occupancy
_atom_site_symmetry_multiplicity
_atom_site_calc_flag
_atom_site_refinement_flags
_atom_site_disorder_assembly
_atom_site_disorder_group
Ir2 Ir 0.426797(5) 0.035087(5) 0.096933(14) 0.02678(5) Uani 1 1 d . . .
Ir3 Ir 0.331162(5) 0.006003(5) 0.208231(14) 0.02591(5) Uani 1 1 d . . .
Ir4 Ir 0.392510(5) 0.047404(5) 0.290679(14) 0.02690(5) Uani 1 1 d . . .
Ir7 Ir 0.237901(6) 0.198685(5) 0.754614(15) 0.02897(5) Uani 1 1 d . . .
Ir8 Ir 0.188517(8) 0.2500 0.84613(2) 0.03181(7) Uani 1 2 d S . .
Mo1 Mo 0.354154(12) 0.076212(12) 0.12390(3) 0.02613(9) Uani 1 1 d . . .
Mo5 Mo 0.355223(11) 0.018994(12) -0.00207(3) 0.02612(9) Uani 1 1 d . . .
Mo6 Mo 0.195206(17) 0.2500 0.62876(5) 0.02905(13) Uani 1 2 d S . .
Mo9 Mo 0.271420(18) 0.2500 0.61087(5) 0.02860(13) Uani 1 2 d S . .
O221 O 0.49834(12) 0.07929(14) 0.1582(4) 0.0605(13) Uani 1 1 d . . .
O222 O 0.46940(12) 0.00905(12) -0.0978(3) 0.0467(10) Uani 1 1 d . . .
O331 O 0.28425(12) 0.03270(15) 0.3922(3) 0.0658(15) Uani 1 1 d . . .
O332 O 0.27110(12) -0.05573(12) 0.1890(4) 0.0567(12) Uani 1 1 d . . .
O771 O 0.17199(12) 0.14411(12) 0.7849(3) 0.0544(11) Uani 1 1 d . . .
O772 O 0.29130(14) 0.13160(13) 0.7661(4) 0.0680(14) Uani 1 1 d . . .
C1 C 0.36343(16) 0.13843(14) 0.1942(4) 0.0360(12) Uani 1 1 d . . .
H1 H 0.3845 0.1445 0.2375 0.043 Uiso 1 1 calc R . .
C2 C 0.32629(15) 0.12586(15) 0.2276(4) 0.0363(12) Uani 1 1 d . . .
H2 H 0.3187 0.1217 0.2968 0.044 Uiso 1 1 calc R . .
C3 C 0.30246(16) 0.12054(15) 0.1376(4) 0.0382(12) Uani 1 1 d . . .
H3 H 0.2763 0.1129 0.1369 0.046 Uiso 1 1 calc R . .
C4 C 0.32604(16) 0.12918(15) 0.0483(4) 0.0375(12) Uani 1 1 d . . .
H4 H 0.3181 0.1278 -0.0214 0.045 Uiso 1 1 calc R . .
C5 C 0.36315(16) 0.14014(15) 0.0835(4) 0.0381(12) Uani 1 1 d . . .
H5 H 0.3841 0.1473 0.0411 0.046 Uiso 1 1 calc R . .
C6 C 0.30920(16) -0.00761(16) -0.1220(4) 0.0404(13) Uani 1 1 d . . .
H6 H 0.2827 -0.0082 -0.1047 0.048 Uiso 1 1 calc R . .
C7 C 0.33716(16) -0.03585(16) -0.1009(4) 0.0409(13) Uani 1 1 d . . .
H7 H 0.3322 -0.0584 -0.0673 0.049 Uiso 1 1 calc R . .
C8 C 0.37401(16) -0.02366(15) -0.1398(4) 0.0360(12) Uani 1 1 d . . .
H8 H 0.3974 -0.0370 -0.1365 0.043 Uiso 1 1 calc R . .
C9 C 0.36925(16) 0.01148(16) -0.1837(4) 0.0381(12) Uani 1 1 d . . .
H9 H 0.3889 0.0260 -0.2141 0.046 Uiso 1 1 calc R . .
C10 C 0.32892(16) 0.02135(17) -0.1739(4) 0.0394(12) Uani 1 1 d . . .
H10 H 0.3175 0.0434 -0.1980 0.047 Uiso 1 1 calc R . .
C11 C 0.38034(15) 0.05810(16) 0.4691(4) 0.0361(12) Uani 1 1 d . . .
C12 C 0.38963(16) 0.09280(15) 0.4207(4) 0.0369(12) Uani 1 1 d . . .
C13 C 0.42839(16) 0.09034(16) 0.3782(4) 0.0374(12) Uani 1 1 d . . .
C14 C 0.44308(15) 0.05339(15) 0.4039(4) 0.0341(11) Uani 1 1 d . . .
C15 C 0.41311(16) 0.03408(15) 0.4604(4) 0.0347(11) Uani 1 1 d . . .
C16 C 0.34578(17) 0.0510(2) 0.5408(4) 0.0513(16) Uani 1 1 d . . .
H16A H 0.3237 0.0656 0.5177 0.077 Uiso 1 1 calc R . .
H16B H 0.3526 0.0581 0.6113 0.077 Uiso 1 1 calc R . .
H16C H 0.3391 0.0250 0.5391 0.077 Uiso 1 1 calc R . .
C17 C 0.3694(2) 0.12889(17) 0.4478(4) 0.0527(16) Uani 1 1 d . . .
H17A H 0.3722 0.1462 0.3906 0.079 Uiso 1 1 calc R . .
H17B H 0.3811 0.1393 0.5099 0.079 Uiso 1 1 calc R . .
H17C H 0.3420 0.1243 0.4603 0.079 Uiso 1 1 calc R . .
C18 C 0.45336(19) 0.12266(18) 0.3441(5) 0.0548(16) Uani 1 1 d . . .
H18A H 0.4754 0.1136 0.3046 0.082 Uiso 1 1 calc R . .
H18B H 0.4626 0.1359 0.4048 0.082 Uiso 1 1 calc R . .
H18C H 0.4381 0.1392 0.3010 0.082 Uiso 1 1 calc R . .
C19 C 0.48575(16) 0.04170(19) 0.3969(5) 0.0472(15) Uani 1 1 d . . .
H19A H 0.4874 0.0149 0.3951 0.071 Uiso 1 1 calc R . .
H19B H 0.4998 0.0509 0.4570 0.071 Uiso 1 1 calc R . .
H19C H 0.4972 0.0518 0.3341 0.071 Uiso 1 1 calc R . .
C20 C 0.41749(18) -0.00214(17) 0.5192(4) 0.0461(14) Uani 1 1 d . . .
H20A H 0.3938 -0.0165 0.5124 0.069 Uiso 1 1 calc R . .
H20B H 0.4223 0.0030 0.5921 0.069 Uiso 1 1 calc R . .
H20C H 0.4392 -0.0160 0.4907 0.069 Uiso 1 1 calc R . .
C21 C 0.41911(16) -0.03462(14) 0.2845(4) 0.0322(11) Uani 1 1 d . . .
C22 C 0.45974(16) -0.03790(16) 0.2817(4) 0.0369(12) Uani 1 1 d . . .
H22 H 0.4746 -0.0202 0.2460 0.044 Uiso 1 1 calc R . .
C23 C 0.47839(17) -0.06764(17) 0.3323(4) 0.0434(14) Uani 1 1 d . . .
H23 H 0.5057 -0.0695 0.3309 0.052 Uiso 1 1 calc R . .
C24 C 0.4563(2) -0.09453(18) 0.3846(5) 0.0540(17) Uani 1 1 d . . .
H24 H 0.4687 -0.1144 0.4184 0.065 Uiso 1 1 calc R . .
C25 C 0.41596(19) -0.09144(17) 0.3858(4) 0.0468(14) Uani 1 1 d . . .
H25 H 0.4011 -0.1093 0.4209 0.056 Uiso 1 1 calc R . .
C26 C 0.39712(16) -0.06204(15) 0.3357(4) 0.0363(12) Uani 1 1 d . . .
H26 H 0.3698 -0.0606 0.3361 0.044 Uiso 1 1 calc R . .
C27 C 0.39823(13) -0.00431(14) 0.2235(4) 0.0267(10) Uani 1 1 d . . .
C28 C 0.38489(13) -0.01447(14) 0.1173(4) 0.0261(10) Uani 1 1 d . . .
C29 C 0.39427(14) -0.05503(14) 0.0883(4) 0.0297(10) Uani 1 1 d . . .
C30 C 0.43224(14) -0.06565(14) 0.0566(4) 0.0330(11) Uani 1 1 d . . .
H30 H 0.4516 -0.0475 0.0494 0.040 Uiso 1 1 calc R . .
C31 C 0.44139(16) -0.10230(15) 0.0360(5) 0.0425(13) Uani 1 1 d . . .
H31 H 0.4666 -0.1085 0.0136 0.051 Uiso 1 1 calc R . .
C32 C 0.41324(16) -0.13008(16) 0.0484(4) 0.0430(13) Uani 1 1 d . . .
H32 H 0.4198 -0.1550 0.0372 0.052 Uiso 1 1 calc R . .
C33 C 0.37615(17) -0.12059(16) 0.0768(5) 0.0484(15) Uani 1 1 d . . .
H33 H 0.3569 -0.1389 0.0816 0.058 Uiso 1 1 calc R . .
C34 C 0.36681(17) -0.08344(15) 0.0990(4) 0.0413(13) Uani 1 1 d . . .
H34 H 0.3415 -0.0776 0.1214 0.050 Uiso 1 1 calc R . .
C35 C 0.30935(14) 0.04019(13) 0.0824(4) 0.0271(10) Uani 1 1 d . . .
C36 C 0.26707(14) 0.04703(14) 0.0621(4) 0.0302(10) Uani 1 1 d . . .
C37 C 0.23666(14) 0.03774(15) 0.1330(4) 0.0348(11) Uani 1 1 d . . .
H37 H 0.2428 0.0243 0.1933 0.042 Uiso 1 1 calc R . .
C38 C 0.19827(15) 0.04806(16) 0.1154(4) 0.0388(12) Uani 1 1 d . . .
H38 H 0.1790 0.0418 0.1642 0.047 Uiso 1 1 calc R . .
C39 C 0.18811(15) 0.06757(17) 0.0264(4) 0.0436(14) Uani 1 1 d . . .
H39 H 0.1621 0.0747 0.0153 0.052 Uiso 1 1 calc R . .
C40 C 0.21671(16) 0.07659(17) -0.0467(4) 0.0431(13) Uani 1 1 d . . .
H40 H 0.2100 0.0896 -0.1072 0.052 Uiso 1 1 calc R . .
C41 C 0.25530(15) 0.06615(16) -0.0294(4) 0.0385(12) Uani 1 1 d . . .
H41 H 0.2741 0.0719 -0.0798 0.046 Uiso 1 1 calc R . .
C42 C 0.38870(13) 0.06707(14) -0.0052(4) 0.0275(10) Uani 1 1 d . . .
C43 C 0.40364(15) 0.09085(14) -0.0897(4) 0.0317(11) Uani 1 1 d . . .
C44 C 0.37781(16) 0.10394(15) -0.1677(4) 0.0362(12) Uani 1 1 d . . .
H44 H 0.3514 0.0974 -0.1638 0.043 Uiso 1 1 calc R . .
C45 C 0.39027(19) 0.12612(16) -0.2500(5) 0.0476(14) Uani 1 1 d . . .
H45 H 0.3722 0.1341 -0.3001 0.057 Uiso 1 1 calc R . .
C46 C 0.4295(2) 0.13661(18) -0.2587(5) 0.0540(16) Uani 1 1 d . . .
H46 H 0.4380 0.1512 -0.3146 0.065 Uiso 1 1 calc R . .
C47 C 0.45555(17) 0.12470(17) -0.1812(5) 0.0498(15) Uani 1 1 d . . .
H47 H 0.4818 0.1318 -0.1849 0.060 Uiso 1 1 calc R . .
C48 C 0.44289(16) 0.10259(16) -0.0992(4) 0.0421(13) Uani 1 1 d . . .
H48 H 0.4610 0.0952 -0.0485 0.051 Uiso 1 1 calc R . .
C49 C 0.12864(18) 0.2296(2) 0.6100(5) 0.0622(19) Uani 1 1 d . . .
H49 H 0.1143 0.2135 0.6590 0.075 Uiso 1 1 calc R . .
C50 C 0.14840(17) 0.21816(17) 0.5220(5) 0.0471(14) Uani 1 1 d . . .
H50 H 0.1505 0.1924 0.4967 0.056 Uiso 1 1 calc R . .
C51 C 0.1609(2) 0.2500 0.4688(6) 0.0430(19) Uani 1 2 d S . .
H51 H 0.1733 0.2500 0.3993 0.052 Uiso 1 2 calc SR . .
C52 C 0.33840(16) 0.23023(18) 0.5812(5) 0.0507(16) Uani 1 1 d . . .
H52 H 0.3539 0.2142 0.6278 0.061 Uiso 1 1 calc R . .
C53 C 0.31563(19) 0.2183(2) 0.4973(5) 0.0624(19) Uani 1 1 d . . .
H53 H 0.3130 0.1924 0.4732 0.075 Uiso 1 1 calc R . .
C54 C 0.3011(3) 0.2500 0.4455(6) 0.061(3) Uani 1 2 d S . .
H54 H 0.2873 0.2500 0.3780 0.074 Uiso 1 2 calc SR . .
C55 C 0.1705(2) 0.2500 1.0244(6) 0.045(2) Uani 1 2 d S . .
C56 C 0.15536(19) 0.21798(17) 0.9740(4) 0.0498(15) Uani 1 1 d . . .
C57 C 0.12790(17) 0.23041(19) 0.8960(5) 0.0550(17) Uani 1 1 d . . .
C58 C 0.1917(3) 0.2500 1.1293(6) 0.059(3) Uani 1 2 d S . .
H58A H 0.2100 0.2704 1.1314 0.089 Uiso 0.50 1 calc PR A -1
H58B H 0.2056 0.2268 1.1378 0.089 Uiso 0.50 1 calc PR A -1
H58C H 0.1729 0.2528 1.1850 0.089 Uiso 0.50 1 calc PR A -1
C59 C 0.1620(2) 0.1787(2) 1.0136(5) 0.073(2) Uani 1 1 d . . .
H59A H 0.1502 0.1612 0.9657 0.110 Uiso 1 1 calc R . .
H59B H 0.1502 0.1759 1.0817 0.110 Uiso 1 1 calc R . .
H59C H 0.1897 0.1739 1.0185 0.110 Uiso 1 1 calc R . .
C60 C 0.0973(2) 0.2043(3) 0.8507(6) 0.082(3) Uani 1 1 d . . .
H60A H 0.0811 0.2177 0.8017 0.123 Uiso 1 1 calc R . .
H60B H 0.0812 0.1946 0.9063 0.123 Uiso 1 1 calc R . .
H60C H 0.1101 0.1840 0.8151 0.123 Uiso 1 1 calc R . .
C61 C 0.3202(2) 0.2500 0.8199(5) 0.0310(15) Uani 1 2 d S . .
C62 C 0.34031(16) 0.21724(15) 0.8410(5) 0.0432(13) Uani 1 1 d . . .
H62 H 0.3273 0.1946 0.8325 0.052 Uiso 1 1 calc R . .
C63 C 0.37916(17) 0.21692(18) 0.8741(5) 0.0497(15) Uani 1 1 d . . .
H63 H 0.3919 0.1944 0.8869 0.060 Uiso 1 1 calc R . .
C64 C 0.3987(2) 0.2500 0.8879(7) 0.049(2) Uani 1 2 d S . .
H64 H 0.4251 0.2500 0.9065 0.059 Uiso 1 2 calc SR . .
C65 C 0.2777(2) 0.2500 0.7810(5) 0.0291(15) Uani 1 2 d S . .
C66 C 0.2478(2) 0.2500 0.8658(5) 0.0309(15) Uani 1 2 d S . .
C67 C 0.2649(2) 0.2500 0.9749(5) 0.0311(15) Uani 1 2 d S . .
C68 C 0.27384(17) 0.21678(15) 1.0246(4) 0.0399(12) Uani 1 1 d . . .
H68 H 0.2673 0.1943 0.9926 0.048 Uiso 1 1 calc R . .
C69 C 0.29247(18) 0.21648(16) 1.1214(4) 0.0448(14) Uani 1 1 d . . .
H69 H 0.2980 0.1939 1.1544 0.054 Uiso 1 1 calc R . .
C70 C 0.3028(2) 0.2500 1.1690(6) 0.047(2) Uani 1 2 d S . .
H70 H 0.3165 0.2500 1.2322 0.057 Uiso 1 2 calc SR . .
C71 C 0.23288(14) 0.20686(14) 0.5882(4) 0.0309(11) Uani 1 1 d . . .
C72 C 0.23135(14) 0.17657(14) 0.5105(4) 0.0327(11) Uani 1 1 d . . .
C73 C 0.22969(16) 0.18536(17) 0.4021(4) 0.0410(13) Uani 1 1 d . . .
H73 H 0.2293 0.2102 0.3808 0.049 Uiso 1 1 calc R . .
C74 C 0.22868(17) 0.15671(18) 0.3263(5) 0.0473(14) Uani 1 1 d . . .
H74 H 0.2264 0.1630 0.2557 0.057 Uiso 1 1 calc R . .
C75 C 0.23089(17) 0.11981(17) 0.3542(5) 0.0473(14) Uani 1 1 d . . .
H75 H 0.2311 0.1012 0.3032 0.057 Uiso 1 1 calc R . .
C76 C 0.23289(16) 0.11073(15) 0.4599(5) 0.0437(13) Uani 1 1 d . . .
H76 H 0.2342 0.0858 0.4801 0.052 Uiso 1 1 calc R . .
C77 C 0.23288(15) 0.13846(14) 0.5358(4) 0.0369(12) Uani 1 1 d . . .
H77 H 0.2339 0.1316 0.6062 0.044 Uiso 1 1 calc R . .
C221 C 0.47063(17) 0.06226(17) 0.1405(4) 0.0420(13) Uani 1 1 d . . .
C222 C 0.45398(14) 0.01778(15) -0.0228(4) 0.0362(12) Uani 1 1 d . . .
C331 C 0.30394(15) 0.02234(18) 0.3259(5) 0.0431(13) Uani 1 1 d . . .
C332 C 0.29540(15) -0.03430(15) 0.1936(4) 0.0348(12) Uani 1 1 d . . .
C771 C 0.19691(18) 0.16587(16) 0.7779(4) 0.0415(13) Uani 1 1 d . . .
C772 C 0.27324(17) 0.15867(16) 0.7632(5) 0.0430(13) Uani 1 1 d . . .

loop_
_atom_site_aniso_label
_atom_site_aniso_U_11
_atom_site_aniso_U_22
_atom_site_aniso_U_33
_atom_site_aniso_U_23
_atom_site_aniso_U_13
_atom_site_aniso_U_12
Ir2 0.02413(9) 0.03111(10) 0.02511(10) 0.00137(7) 0.00035(7) -0.00074(7)
Ir3 0.02480(9) 0.03009(10) 0.02285(10) 0.00133(7) 0.00119(7) -0.00039(7)
Ir4 0.02794(10) 0.03020(11) 0.02255(9) -0.00008(7) -0.00187(7) 0.00050(7)
Ir7 0.03483(11) 0.02521(10) 0.02685(10) 0.00083(8) -0.00213(8) 0.00007(7)
Ir8 0.03392(14) 0.03034(15) 0.03115(15) 0.000 0.00312(11) 0.000
Mo1 0.0267(2) 0.0286(2) 0.02307(19) 0.00179(16) 0.00028(15) 0.00120(16)
Mo5 0.02540(19) 0.0312(2) 0.02174(19) 0.00032(17) 0.00009(15) -0.00176(16)
Mo6 0.0326(3) 0.0261(3) 0.0285(3) 0.000 -0.0028(2) 0.000
Mo9 0.0335(3) 0.0276(3) 0.0247(3) 0.000 0.0007(2) 0.000
O221 0.046(2) 0.078(3) 0.057(3) -0.005(2) -0.007(2) -0.034(2)
O222 0.044(2) 0.061(3) 0.035(2) -0.0013(19) 0.0121(18) 0.004(2)
O331 0.037(2) 0.110(4) 0.051(3) -0.039(3) 0.017(2) -0.005(2)
O332 0.046(2) 0.044(3) 0.080(3) -0.012(2) 0.007(2) -0.019(2)
O771 0.051(3) 0.052(3) 0.059(3) 0.003(2) 0.001(2) -0.025(2)
O772 0.068(3) 0.041(3) 0.095(4) -0.012(2) -0.037(3) 0.019(2)
C1 0.043(3) 0.031(3) 0.035(3) -0.001(2) -0.004(2) 0.004(2)
C2 0.047(3) 0.033(3) 0.028(3) -0.002(2) 0.002(2) 0.011(2)
C3 0.040(3) 0.032(3) 0.043(3) -0.002(2) -0.003(2) 0.005(2)
C4 0.050(3) 0.033(3) 0.029(3) 0.006(2) -0.004(2) 0.010(2)
C5 0.044(3) 0.030(3) 0.040(3) 0.001(2) 0.004(2) -0.001(2)
C6 0.035(3) 0.050(3) 0.036(3) -0.009(3) -0.009(2) -0.010(2)
C7 0.048(3) 0.042(3) 0.033(3) -0.003(2) -0.002(2) -0.009(3)
C8 0.038(3) 0.046(3) 0.023(2) -0.011(2) -0.003(2) 0.002(2)
C9 0.044(3) 0.051(3) 0.019(2) -0.004(2) 0.003(2) -0.004(3)
C10 0.045(3) 0.048(3) 0.025(3) -0.002(2) -0.007(2) 0.004(3)
C11 0.041(3) 0.046(3) 0.022(2) -0.003(2) -0.003(2) 0.003(2)
C12 0.051(3) 0.039(3) 0.021(2) -0.005(2) -0.008(2) 0.003(2)
C13 0.043(3) 0.040(3) 0.029(3) -0.004(2) -0.005(2) -0.012(2)
C14 0.038(3) 0.039(3) 0.024(2) -0.006(2) -0.012(2) -0.002(2)
C15 0.040(3) 0.043(3) 0.021(2) 0.000(2) -0.003(2) 0.003(2)
C16 0.050(3) 0.080(5) 0.024(3) -0.001(3) 0.001(2) 0.001(3)
C17 0.079(4) 0.047(4) 0.031(3) -0.009(3) -0.004(3) 0.019(3)
C18 0.064(4) 0.045(4) 0.056(4) -0.005(3) -0.003(3) -0.012(3)
C19 0.035(3) 0.064(4) 0.042(3) -0.004(3) -0.008(2) 0.000(3)
C20 0.058(4) 0.050(4) 0.031(3) 0.006(3) -0.007(3) 0.005(3)
C21 0.043(3) 0.030(3) 0.023(2) -0.002(2) -0.002(2) 0.007(2)
C22 0.039(3) 0.040(3) 0.032(3) -0.001(2) -0.001(2) 0.005(2)
C23 0.039(3) 0.052(4) 0.040(3) -0.005(3) -0.010(2) 0.015(3)
C24 0.070(4) 0.044(4) 0.047(4) 0.009(3) -0.012(3) 0.020(3)
C25 0.060(4) 0.039(3) 0.041(3) 0.015(3) -0.002(3) 0.004(3)
C26 0.039(3) 0.038(3) 0.032(3) 0.005(2) 0.000(2) 0.000(2)
C27 0.024(2) 0.030(3) 0.026(2) -0.0011(19) 0.0043(18) -0.0009(19)
C28 0.022(2) 0.032(3) 0.025(2) 0.002(2) -0.0016(18) -0.0023(19)
C29 0.033(3) 0.032(3) 0.025(2) -0.004(2) 0.0008(19) 0.000(2)
C30 0.031(2) 0.032(3) 0.036(3) 0.001(2) 0.005(2) 0.000(2)
C31 0.039(3) 0.038(3) 0.051(3) 0.002(3) 0.003(3) 0.007(2)
C32 0.045(3) 0.033(3) 0.051(3) -0.009(3) 0.010(3) 0.007(2)
C33 0.049(3) 0.033(3) 0.063(4) -0.005(3) 0.018(3) -0.010(3)
C34 0.044(3) 0.032(3) 0.048(3) -0.006(2) 0.013(3) -0.001(2)
C35 0.028(2) 0.027(2) 0.026(2) 0.0029(19) -0.0008(19) -0.0012(19)
C36 0.032(2) 0.029(3) 0.030(3) 0.000(2) 0.004(2) 0.006(2)
C37 0.030(3) 0.039(3) 0.034(3) 0.004(2) 0.003(2) -0.002(2)
C38 0.031(3) 0.048(3) 0.037(3) 0.002(2) 0.005(2) 0.002(2)
C39 0.027(3) 0.061(4) 0.043(3) -0.001(3) -0.004(2) 0.005(2)
C40 0.041(3) 0.053(4) 0.036(3) 0.002(3) -0.012(2) 0.004(3)
C41 0.036(3) 0.046(3) 0.033(3) 0.002(2) 0.001(2) 0.001(2)
C42 0.024(2) 0.033(3) 0.025(2) 0.003(2) -0.0008(18) 0.0010(19)
C43 0.037(3) 0.028(3) 0.030(3) 0.003(2) 0.007(2) 0.003(2)
C44 0.041(3) 0.039(3) 0.029(3) 0.008(2) -0.001(2) 0.000(2)
C45 0.066(4) 0.039(3) 0.038(3) 0.010(3) 0.000(3) 0.007(3)
C46 0.066(4) 0.046(4) 0.050(4) 0.017(3) 0.024(3) 0.000(3)
C47 0.040(3) 0.048(4) 0.062(4) 0.017(3) 0.013(3) -0.004(3)
C48 0.032(3) 0.050(3) 0.044(3) 0.011(3) -0.001(2) -0.001(2)
C49 0.041(3) 0.090(5) 0.056(4) 0.022(4) -0.016(3) -0.021(3)
C50 0.046(3) 0.043(3) 0.053(4) 0.000(3) -0.019(3) -0.011(3)
C51 0.051(5) 0.042(5) 0.036(4) 0.000 -0.009(4) 0.000
C52 0.040(3) 0.063(4) 0.048(4) 0.011(3) 0.010(3) 0.008(3)
C53 0.056(4) 0.071(5) 0.060(4) -0.030(4) 0.027(3) -0.004(3)
C54 0.047(5) 0.114(9) 0.023(4) 0.000 0.004(4) 0.000
C55 0.052(5) 0.059(6) 0.024(4) 0.000 0.016(3) 0.000
C56 0.064(4) 0.050(4) 0.035(3) 0.008(3) 0.022(3) -0.010(3)
C57 0.036(3) 0.073(4) 0.056(4) 0.001(3) 0.012(3) -0.014(3)
C58 0.069(6) 0.078(7) 0.031(4) 0.000 0.012(4) 0.000
C59 0.111(6) 0.059(5) 0.050(4) 0.005(3) 0.032(4) -0.012(4)
C60 0.060(4) 0.121(7) 0.065(5) -0.009(5) 0.018(4) -0.048(5)
C61 0.030(3) 0.033(4) 0.030(4) 0.000 0.001(3) 0.000
C62 0.041(3) 0.033(3) 0.056(4) 0.002(3) -0.010(3) -0.001(2)
C63 0.045(3) 0.046(4) 0.058(4) 0.002(3) -0.012(3) 0.013(3)
C64 0.040(4) 0.051(5) 0.057(5) 0.000 -0.015(4) 0.000
C65 0.042(4) 0.022(3) 0.023(3) 0.000 0.005(3) 0.000
C66 0.040(4) 0.026(4) 0.027(3) 0.000 0.001(3) 0.000
C67 0.038(4) 0.033(4) 0.023(3) 0.000 -0.002(3) 0.000
C68 0.057(3) 0.026(3) 0.037(3) 0.000(2) -0.004(3) -0.001(2)
C69 0.069(4) 0.038(3) 0.028(3) 0.002(2) -0.003(3) 0.006(3)
C70 0.054(5) 0.062(6) 0.025(4) 0.000 -0.003(3) 0.000
C71 0.038(3) 0.032(3) 0.023(2) 0.005(2) 0.002(2) 0.004(2)
C72 0.033(3) 0.033(3) 0.032(3) -0.006(2) -0.005(2) -0.002(2)
C73 0.053(3) 0.045(3) 0.025(3) -0.005(2) -0.003(2) 0.005(3)
C74 0.055(4) 0.055(4) 0.032(3) -0.007(3) -0.002(3) -0.002(3)
C75 0.054(4) 0.047(4) 0.040(3) -0.015(3) 0.007(3) -0.003(3)
C76 0.051(3) 0.029(3) 0.052(4) -0.004(3) 0.007(3) -0.005(2)
C77 0.044(3) 0.032(3) 0.035(3) -0.002(2) 0.004(2) -0.006(2)
C221 0.047(3) 0.047(3) 0.032(3) 0.005(3) 0.006(2) 0.000(3)
C222 0.026(2) 0.039(3) 0.044(3) 0.004(2) -0.006(2) -0.001(2)
C331 0.030(3) 0.054(4) 0.046(3) -0.004(3) -0.003(2) -0.006(2)
C332 0.034(3) 0.040(3) 0.030(3) -0.005(2) 0.009(2) 0.003(2)
C771 0.054(4) 0.035(3) 0.035(3) -0.004(2) -0.004(2) 0.004(3)
C772 0.042(3) 0.036(3) 0.052(3) -0.005(3) -0.012(3) -0.007(2)

loop_
_atom_type_symbol
_atom_type_description
_atom_type_scat_dispersion_real
_atom_type_scat_dispersion_imag
_atom_type_scat_source
C C 0.0033 0.0016 'International Tables Vol C Tables 4.2.6.8 and 6.1.1.4'
H H 0.0000 0.0000 'International Tables Vol C Tables 4.2.6.8 and 6.1.1.4'
Ir Ir -1.4442 7.9887 'International Tables Vol C Tables 4.2.6.8 and 6.1.1.4'
Mo Mo -1.6832 0.6857 'International Tables Vol C Tables 4.2.6.8 and 6.1.1.4'
O O 0.0106 0.0060 'International Tables Vol C Tables 4.2.6.8 and 6.1.1.4'

loop_
_exptl_crystal_face_index_h
_exptl_crystal_face_index_k
_exptl_crystal_face_index_l
_exptl_crystal_face_perp_dist
-1 0 0 0.210
1 0 0 0.170
0 1 0 0.060
0 -1 0 0.015
0 0 1 0.020
0 0 -1 0.010

loop_
_geom_angle_atom_site_label_1
_geom_angle_atom_site_label_2
_geom_angle_atom_site_label_3
_geom_angle
_geom_angle_site_symmetry_1
_geom_angle_site_symmetry_3
C221 Ir2 C222 91.1(2) . .
C221 Ir2 C42 112.4(2) . .
C222 Ir2 C42 88.96(19) . .
C221 Ir2 C28 150.2(2) . .
C222 Ir2 C28 98.2(2) . .
C42 Ir2 C28 96.04(17) . .
C221 Ir2 C27 116.1(2) . .
C222 Ir2 C27 124.0(2) . .
C42 Ir2 C27 118.80(16) . .
C28 Ir2 C27 36.95(15) . .
C221 Ir2 Ir4 89.35(16) . .
C222 Ir2 Ir4 168.48(16) . .
C42 Ir2 Ir4 101.48(12) . .
C28 Ir2 Ir4 76.12(12) . .
C27 Ir2 Ir4 46.35(12) . .
C221 Ir2 Mo5 159.40(18) . .
C222 Ir2 Mo5 89.71(15) . .
C42 Ir2 Mo5 47.00(13) . .
C28 Ir2 Mo5 49.51(11) . .
C27 Ir2 Mo5 79.97(11) . .
Ir4 Ir2 Mo5 93.869(10) . .
C221 Ir2 Mo1 112.44(18) . .
C222 Ir2 Mo1 132.88(15) . .
C42 Ir2 Mo1 44.87(12) . .
C28 Ir2 Mo1 81.34(12) . .
C27 Ir2 Mo1 82.60(11) . .
Ir4 Ir2 Mo1 56.849(9) . .
Mo5 Ir2 Mo1 54.300(12) . .
C331 Ir3 C332 89.9(2) . .
C331 Ir3 C35 104.5(2) . .
C332 Ir3 C35 98.0(2) . .
C331 Ir3 C28 155.5(2) . .
C332 Ir3 C28 102.67(19) . .
C35 Ir3 C28 94.66(17) . .
C331 Ir3 C27 118.3(2) . .
C332 Ir3 C27 121.2(2) . .
C35 Ir3 C27 119.54(17) . .
C28 Ir3 C27 37.29(15) . .
C331 Ir3 Ir4 84.34(16) . .
C332 Ir3 Ir4 158.24(16) . .
C35 Ir3 Ir4 103.78(12) . .
C28 Ir3 Ir4 76.15(11) . .
C27 Ir3 Ir4 46.48(12) . .
C331 Ir3 Mo5 148.62(19) . .
C332 Ir3 Mo5 102.55(15) . .
C35 Ir3 Mo5 45.80(12) . .
C28 Ir3 Mo5 48.98(11) . .
C27 Ir3 Mo5 79.72(11) . .
Ir4 Ir3 Mo5 93.010(10) . .
C331 Ir3 Mo1 99.40(19) . .
C332 Ir3 Mo1 144.31(16) . .
C35 Ir3 Mo1 46.34(12) . .
C28 Ir3 Mo1 82.66(12) . .
C27 Ir3 Mo1 84.37(12) . .
Ir4 Ir3 Mo1 57.455(10) . .
Mo5 Ir3 Mo1 54.515(12) . .
C27 Ir4 C14 106.28(19) . .
C27 Ir4 C13 140.37(19) . .
C14 Ir4 C13 37.54(19) . .
C27 Ir4 C15 100.02(19) . .
C14 Ir4 C15 36.29(19) . .
C13 Ir4 C15 61.14(19) . .
C27 Ir4 C12 159.10(18) . .
C14 Ir4 C12 60.64(19) . .
C13 Ir4 C12 36.31(19) . .
C15 Ir4 C12 59.54(18) . .
C27 Ir4 C11 124.73(19) . .
C14 Ir4 C11 59.92(18) . .
C13 Ir4 C11 60.35(19) . .
C15 Ir4 C11 35.27(18) . .
C12 Ir4 C11 35.53(19) . .
C27 Ir4 Mo1 93.62(13) . .
C14 Ir4 Mo1 146.73(14) . .
C13 Ir4 Mo1 112.93(14) . .
C15 Ir4 Mo1 163.23(13) . .
C12 Ir4 Mo1 105.84(13) . .
C11 Ir4 Mo1 128.01(13) . .
C27 Ir4 Ir2 56.17(13) . .
C14 Ir4 Ir2 105.30(13) . .
C13 Ir4 Ir2 108.71(14) . .
C15 Ir4 Ir2 132.11(13) . .
C12 Ir4 Ir2 139.96(14) . .
C11 Ir4 Ir2 165.22(13) . .
Mo1 Ir4 Ir2 64.066(10) . .
C27 Ir4 Ir3 55.19(13) . .
C14 Ir4 Ir3 150.35(14) . .
C13 Ir4 Ir3 163.77(14) . .
C15 Ir4 Ir3 118.09(14) . .
C12 Ir4 Ir3 127.86(14) . .
C11 Ir4 Ir3 108.81(13) . .
Mo1 Ir4 Ir3 62.696(10) . .
Ir2 Ir4 Ir3 83.933(7) . .
C771 Ir7 C772 89.4(2) . .
C771 Ir7 C71 100.7(2) . .
C772 Ir7 C71 102.3(2) . .
C771 Ir7 C65 157.8(2) . .
C772 Ir7 C65 103.0(2) . .
C71 Ir7 C65 94.7(2) . .
C771 Ir7 C66 120.7(2) . .
C772 Ir7 C66 118.2(2) . .
C71 Ir7 C66 120.05(19) . .
C65 Ir7 C66 37.2(2) . .
C771 Ir7 Ir8 84.01(17) . .
C772 Ir7 Ir8 151.48(18) . .
C71 Ir7 Ir8 106.18(13) . .
C65 Ir7 Ir8 76.38(15) . .
C66 Ir7 Ir8 46.22(17) . .
C771 Ir7 Mo9 145.08(17) . .
C772 Ir7 Mo9 105.98(19) . .
C71 Ir7 Mo9 46.02(14) . .
C65 Ir7 Mo9 48.79(16) . .
C66 Ir7 Mo9 79.84(14) . .
Ir8 Ir7 Mo9 94.953(11) . .
C771 Ir7 Mo6 96.66(17) . .
C772 Ir7 Mo6 148.93(18) . .
C71 Ir7 Mo6 46.64(13) . .
C65 Ir7 Mo6 82.34(15) . .
C66 Ir7 Mo6 84.67(14) . .
Ir8 Ir7 Mo6 59.583(13) . .
Mo9 Ir7 Mo6 54.647(17) . .
C66 Ir8 C57 150.2(2) . .
C66 Ir8 C57 150.2(2) . 8_565
C57 Ir8 C57 36.0(3) . 8_565
C66 Ir8 C56 113.7(2) . 8_565
C57 Ir8 C56 60.5(2) . 8_565
C57 Ir8 C56 36.7(2) 8_565 8_565
C66 Ir8 C56 113.7(2) . .
C57 Ir8 C56 36.7(2) . .
C57 Ir8 C56 60.5(2) 8_565 .
C56 Ir8 C56 60.1(3) 8_565 .
C66 Ir8 C55 98.1(3) . .
C57 Ir8 C55 59.5(2) . .
C57 Ir8 C55 59.5(2) 8_565 .
C56 Ir8 C55 35.37(18) 8_565 .
C56 Ir8 C55 35.37(18) . .
C66 Ir8 Ir7 56.33(11) . .
C57 Ir8 Ir7 117.88(17) . .
C57 Ir8 Ir7 151.73(18) 8_565 .
C56 Ir8 Ir7 159.66(16) 8_565 .
C56 Ir8 Ir7 105.54(16) . .
C55 Ir8 Ir7 124.67(12) . .
C66 Ir8 Ir7 56.33(11) . 8_565
C57 Ir8 Ir7 151.73(17) . 8_565
C57 Ir8 Ir7 117.88(17) 8_565 8_565
C56 Ir8 Ir7 105.54(16) 8_565 8_565
C56 Ir8 Ir7 159.66(16) . 8_565
C55 Ir8 Ir7 124.67(12) . 8_565
Ir7 Ir8 Ir7 83.888(11) . 8_565
C66 Ir8 Mo6 92.36(19) . .
C57 Ir8 Mo6 110.69(16) . .
C57 Ir8 Mo6 110.69(16) 8_565 .
C56 Ir8 Mo6 138.54(16) 8_565 .
C56 Ir8 Mo6 138.54(16) . .
C55 Ir8 Mo6 169.6(2) . .
Ir7 Ir8 Mo6 61.802(10) . .
Ir7 Ir8 Mo6 61.802(11) 8_565 .
C42 Mo1 C35 96.81(18) . .
C42 Mo1 C4 91.96(18) . .
C35 Mo1 C4 95.72(19) . .
C42 Mo1 C5 84.58(19) . .
C35 Mo1 C5 130.09(18) . .
C4 Mo1 C5 34.56(18) . .
C42 Mo1 C3 126.22(19) . .
C35 Mo1 C3 83.66(19) . .
C4 Mo1 C3 35.23(18) . .
C5 Mo1 C3 57.68(19) . .
C42 Mo1 C2 141.63(19) . .
C35 Mo1 C2 108.09(18) . .
C4 Mo1 C2 57.61(18) . .
C5 Mo1 C2 57.05(18) . .
C3 Mo1 C2 34.44(17) . .
C42 Mo1 C1 111.66(18) . .
C35 Mo1 C1 139.92(18) . .
C4 Mo1 C1 57.15(18) . .
C5 Mo1 C1 34.26(17) . .
C3 Mo1 C1 56.95(18) . .
C2 Mo1 C1 33.87(17) . .
C42 Mo1 Mo5 51.04(14) . .
C35 Mo1 Mo5 50.29(13) . .
C4 Mo1 Mo5 113.07(13) . .
C5 Mo1 Mo5 128.74(13) . .
C3 Mo1 Mo5 125.56(13) . .
C2 Mo1 Mo5 157.58(13) . .
C1 Mo1 Mo5 161.87(12) . .
C42 Mo1 Ir4 107.05(13) . .
C35 Mo1 Ir4 108.64(13) . .
C4 Mo1 Ir4 146.54(13) . .
C5 Mo1 Ir4 118.60(13) . .
C3 Mo1 Ir4 123.78(13) . .
C2 Mo1 Ir4 92.37(12) . .
C1 Mo1 Ir4 89.88(12) . .
Mo5 Mo1 Ir4 100.214(17) . .
C42 Mo1 Ir3 108.65(14) . .
C35 Mo1 Ir3 48.81(13) . .
C4 Mo1 Ir3 139.65(14) . .
C5 Mo1 Ir3 166.68(13) . .
C3 Mo1 Ir3 111.06(14) . .
C2 Mo1 Ir3 109.72(13) . .
C1 Mo1 Ir3 135.21(12) . .
Mo5 Mo1 Ir3 62.642(13) . .
Ir4 Mo1 Ir3 59.849(10) . .
C42 Mo1 Ir2 48.23(13) . .
C35 Mo1 Ir2 106.37(13) . .
C4 Mo1 Ir2 135.59(13) . .
C5 Mo1 Ir2 110.83(13) . .
C3 Mo1 Ir2 168.48(14) . .
C2 Mo1 Ir2 140.88(13) . .
C1 Mo1 Ir2 113.59(13) . .
Mo5 Mo1 Ir2 60.980(13) . .
Ir4 Mo1 Ir2 59.085(10) . .
Ir3 Mo1 Ir2 80.216(12) . .
C35 Mo5 C42 97.00(18) . .
C35 Mo5 C28 101.01(18) . .
C42 Mo5 C28 102.48(17) . .
C35 Mo5 C10 100.65(19) . .
C42 Mo5 C10 99.27(19) . .
C28 Mo5 C10 146.98(19) . .
C35 Mo5 C9 135.09(19) . .
C42 Mo5 C9 87.98(19) . .
C28 Mo5 C9 121.49(18) . .
C10 Mo5 C9 34.91(18) . .
C35 Mo5 C6 89.09(19) . .
C42 Mo5 C6 133.05(19) . .
C28 Mo5 C6 122.00(19) . .
C10 Mo5 C6 34.29(19) . .
C9 Mo5 C6 57.56(19) . .
C35 Mo5 C7 112.50(19) . .
C42 Mo5 C7 144.04(19) . .
C28 Mo5 C7 91.95(19) . .
C10 Mo5 C7 56.6(2) . .
C9 Mo5 C7 56.73(19) . .
C6 Mo5 C7 34.28(19) . .
C35 Mo5 C8 145.19(18) . .
C42 Mo5 C8 111.57(18) . .
C28 Mo5 C8 92.07(18) . .
C10 Mo5 C8 56.64(19) . .
C9 Mo5 C8 33.64(18) . .
C6 Mo5 C8 57.01(19) . .
C7 Mo5 C8 34.17(18) . .
C35 Mo5 Mo1 51.09(13) . .
C42 Mo5 Mo1 50.44(13) . .
C28 Mo5 Mo1 90.56(13) . .
C10 Mo5 Mo1 122.46(14) . .
C9 Mo5 Mo1 133.76(14) . .
C6 Mo5 Mo1 134.41(14) . .
C7 Mo5 Mo1 163.54(13) . .
C8 Mo5 Mo1 161.89(13) . .
C35 Mo5 Ir2 110.54(13) . .
C42 Mo5 Ir2 50.04(12) . .
C28 Mo5 Ir2 52.97(12) . .
C10 Mo5 Ir2 137.53(14) . .
C9 Mo5 Ir2 106.65(13) . .
C6 Mo5 Ir2 160.13(14) . .
C7 Mo5 Ir2 128.58(14) . .
C8 Mo5 Ir2 103.12(13) . .
Mo1 Mo5 Ir2 64.720(13) . .
C35 Mo5 Ir3 48.97(13) . .
C42 Mo5 Ir3 108.30(13) . .
C28 Mo5 Ir3 52.17(12) . .
C10 Mo5 Ir3 140.29(13) . .
C9 Mo5 Ir3 163.21(14) . .
C6 Mo5 Ir3 110.44(14) . .
C7 Mo5 Ir3 106.57(13) . .
C8 Mo5 Ir3 131.20(13) . .
Mo1 Mo5 Ir3 62.843(13) . .
Ir2 Mo5 Ir3 81.952(12) . .
C71 Mo6 C71 96.4(3) 8_565 .
C71 Mo6 C51 95.24(19) 8_565 .
C71 Mo6 C51 95.24(19) . .
C71 Mo6 C50 128.9(2) 8_565 .
C71 Mo6 C50 85.1(2) . .
C51 Mo6 C50 34.24(17) . .
C71 Mo6 C50 85.1(2) 8_565 8_565
C71 Mo6 C50 128.9(2) . 8_565
C51 Mo6 C50 34.24(17) . 8_565
C50 Mo6 C50 57.1(3) . 8_565
C71 Mo6 C49 109.5(2) 8_565 8_565
C71 Mo6 C49 142.0(2) . 8_565
C51 Mo6 C49 56.1(2) . 8_565
C50 Mo6 C49 57.0(2) . 8_565
C50 Mo6 C49 33.3(2) 8_565 8_565
C71 Mo6 C49 142.0(2) 8_565 .
C71 Mo6 C49 109.5(2) . .
C51 Mo6 C49 56.1(2) . .
C50 Mo6 C49 33.3(2) . .
C50 Mo6 C49 57.0(2) 8_565 .
C49 Mo6 C49 35.5(4) 8_565 .
C71 Mo6 Mo9 50.36(14) 8_565 .
C71 Mo6 Mo9 50.36(14) . .
C51 Mo6 Mo9 114.8(2) . .
C50 Mo6 Mo9 128.00(16) . .
C50 Mo6 Mo9 128.00(16) 8_565 .
C49 Mo6 Mo9 159.19(18) 8_565 .
C49 Mo6 Mo9 159.19(18) . .
C71 Mo6 Ir8 107.39(13) 8_565 .
C71 Mo6 Ir8 107.39(13) . .
C51 Mo6 Ir8 145.5(2) . .
C50 Mo6 Ir8 120.89(15) . .
C50 Mo6 Ir8 120.89(15) 8_565 .
C49 Mo6 Ir8 91.26(16) 8_565 .
C49 Mo6 Ir8 91.26(16) . .
Mo9 Mo6 Ir8 99.72(2) . .
C71 Mo6 Ir7 48.81(13) 8_565 8_565
C71 Mo6 Ir7 107.85(14) . 8_565
C51 Mo6 Ir7 138.10(5) . 8_565
C50 Mo6 Ir7 166.77(15) . 8_565
C50 Mo6 Ir7 110.74(14) 8_565 8_565
C49 Mo6 Ir7 110.12(16) 8_565 8_565
C49 Mo6 Ir7 137.61(18) . 8_565
Mo9 Mo6 Ir7 62.581(15) . 8_565
Ir8 Mo6 Ir7 58.615(12) . 8_565
C71 Mo6 Ir7 107.85(14) 8_565 .
C71 Mo6 Ir7 48.81(13) . .
C51 Mo6 Ir7 138.10(5) . .
C50 Mo6 Ir7 110.74(14) . .
C50 Mo6 Ir7 166.77(15) 8_565 .
C49 Mo6 Ir7 137.61(18) 8_565 .
C49 Mo6 Ir7 110.12(16) . .
Mo9 Mo6 Ir7 62.581(15) . .
Ir8 Mo6 Ir7 58.615(12) . .
Ir7 Mo6 Ir7 80.699(17) 8_565 .
C71 Mo9 C71 98.0(3) . 8_565
C71 Mo9 C65 101.71(18) . .
C71 Mo9 C65 101.71(18) 8_565 .
C71 Mo9 C54 98.6(2) . .
C71 Mo9 C54 98.6(2) 8_565 .
C65 Mo9 C54 148.7(3) . .
C71 Mo9 C53 87.7(2) . .
C71 Mo9 C53 132.9(2) 8_565 .
C65 Mo9 C53 122.9(2) . .
C54 Mo9 C53 34.6(2) . .
C71 Mo9 C53 132.9(2) . 8_565
C71 Mo9 C53 87.7(2) 8_565 8_565
C65 Mo9 C53 122.9(2) . 8_565
C54 Mo9 C53 34.6(2) . 8_565
C53 Mo9 C53 57.1(4) . 8_565
C71 Mo9 C52 143.5(2) . 8_565
C71 Mo9 C52 111.2(2) 8_565 8_565
C65 Mo9 C52 93.6(2) . 8_565
C54 Mo9 C52 56.7(2) . 8_565
C53 Mo9 C52 56.5(2) . 8_565
C53 Mo9 C52 33.6(2) 8_565 8_565
C71 Mo9 C52 111.2(2) . .
C71 Mo9 C52 143.5(2) 8_565 .
C65 Mo9 C52 93.6(2) . .
C54 Mo9 C52 56.7(2) . .
C53 Mo9 C52 33.6(2) . .
C53 Mo9 C52 56.5(2) 8_565 .
C52 Mo9 C52 34.1(3) 8_565 .
C71 Mo9 Mo6 51.25(14) . .
C71 Mo9 Mo6 51.25(14) 8_565 .
C65 Mo9 Mo6 90.60(19) . .
C54 Mo9 Mo6 120.7(2) . .
C53 Mo9 Mo6 133.17(17) . .
C53 Mo9 Mo6 133.18(17) 8_565 .
C52 Mo9 Mo6 162.42(15) 8_565 .
C52 Mo9 Mo6 162.42(15) . .
C71 Mo9 Ir7 108.82(14) . 8_565
C71 Mo9 Ir7 48.97(13) 8_565 8_565
C65 Mo9 Ir7 52.88(11) . 8_565
C54 Mo9 Ir7 139.16(3) . 8_565
C53 Mo9 Ir7 163.35(17) . 8_565
C53 Mo9 Ir7 109.77(19) 8_565 8_565
C52 Mo9 Ir7 106.89(14) 8_565 8_565
C52 Mo9 Ir7 132.11(16) . 8_565
Mo6 Mo9 Ir7 62.773(15) . 8_565
C71 Mo9 Ir7 48.97(13) . .
C71 Mo9 Ir7 108.82(14) 8_565 .
C65 Mo9 Ir7 52.88(11) . .
C54 Mo9 Ir7 139.16(3) . .
C53 Mo9 Ir7 109.77(19) . .
C53 Mo9 Ir7 163.35(17) 8_565 .
C52 Mo9 Ir7 132.11(16) 8_565 .
C52 Mo9 Ir7 106.89(14) . .
Mo6 Mo9 Ir7 62.773(15) . .
Ir7 Mo9 Ir7 80.868(17) 8_565 .
C2 C1 C5 108.0(5) . .
C2 C1 Mo1 72.6(3) . .
C5 C1 Mo1 70.7(3) . .
C2 C1 H1 126.0 . .
C5 C1 H1 126.0 . .
Mo1 C1 H1 122.4 . .
C1 C2 C3 108.2(5) . .
C1 C2 Mo1 73.6(3) . .
C3 C2 Mo1 71.5(3) . .
C1 C2 H2 125.9 . .
C3 C2 H2 125.9 . .
Mo1 C2 H2 120.8 . .
C2 C3 C4 107.1(5) . .
C2 C3 Mo1 74.1(3) . .
C4 C3 Mo1 70.7(3) . .
C2 C3 H3 126.5 . .
C4 C3 H3 126.5 . .
Mo1 C3 H3 120.6 . .
C5 C4 C3 108.4(5) . .
C5 C4 Mo1 74.1(3) . .
C3 C4 Mo1 74.1(3) . .
C5 C4 H4 125.8 . .
C3 C4 H4 125.8 . .
Mo1 C4 H4 118.0 . .
C4 C5 C1 108.3(5) . .
C4 C5 Mo1 71.4(3) . .
C1 C5 Mo1 75.0(3) . .
C4 C5 H5 125.9 . .
C1 C5 H5 125.9 . .
Mo1 C5 H5 119.6 . .
C10 C6 C7 107.3(5) . .
C10 C6 Mo5 72.1(3) . .
C7 C6 Mo5 73.9(3) . .
C10 C6 H6 126.4 . .
C7 C6 H6 126.4 . .
Mo5 C6 H6 119.6 . .
C6 C7 C8 107.9(5) . .
C6 C7 Mo5 71.8(3) . .
C8 C7 Mo5 72.9(3) . .
C6 C7 H7 126.0 . .
C8 C7 H7 126.0 . .
Mo5 C7 H7 121.0 . .
C9 C8 C7 108.5(5) . .
C9 C8 Mo5 71.8(3) . .
C7 C8 Mo5 72.9(3) . .
C9 C8 H8 125.7 . .
C7 C8 H8 125.7 . .
Mo5 C8 H8 121.3 . .
C8 C9 C10 107.6(5) . .
C8 C9 Mo5 74.6(3) . .
C10 C9 Mo5 72.1(3) . .
C8 C9 H9 126.2 . .
C10 C9 H9 126.2 . .
Mo5 C9 H9 119.0 . .
C6 C10 C9 108.6(5) . .
C6 C10 Mo5 73.7(3) . .
C9 C10 Mo5 73.0(3) . .
C6 C10 H10 125.7 . .
C9 C10 H10 125.7 . .
Mo5 C10 H10 119.5 . .
C15 C11 C12 108.8(5) . .
C15 C11 C16 124.1(5) . .
C12 C11 C16 125.5(5) . .
C15 C11 Ir4 71.6(3) . .
C12 C11 Ir4 71.5(3) . .
C16 C11 Ir4 134.2(4) . .
C11 C12 C13 108.4(5) . .
C11 C12 C17 123.3(5) . .
C13 C12 C17 124.2(5) . .
C11 C12 Ir4 73.0(3) . .
C13 C12 Ir4 69.4(3) . .
C17 C12 Ir4 141.7(4) . .
C12 C13 C14 106.8(5) . .
C12 C13 C18 125.8(5) . .
C14 C13 C18 125.0(5) . .
C12 C13 Ir4 74.3(3) . .
C14 C13 Ir4 71.2(3) . .
C18 C13 Ir4 133.6(4) . .
C15 C14 C13 108.0(5) . .
C15 C14 C19 125.5(5) . .
C13 C14 C19 124.7(5) . .
C15 C14 Ir4 74.4(3) . .
C13 C14 Ir4 71.3(3) . .
C19 C14 Ir4 131.9(4) . .
C11 C15 C14 108.0(5) . .
C11 C15 C20 124.3(5) . .
C14 C15 C20 126.7(5) . .
C11 C15 Ir4 73.1(3) . .
C14 C15 Ir4 69.3(3) . .
C20 C15 Ir4 132.1(4) . .
C11 C16 H16A 109.5 . .
C11 C16 H16B 109.5 . .
H16A C16 H16B 109.5 . .
C11 C16 H16C 109.5 . .
H16A C16 H16C 109.5 . .
H16B C16 H16C 109.5 . .
C12 C17 H17A 109.5 . .
C12 C17 H17B 109.5 . .
H17A C17 H17B 109.5 . .
C12 C17 H17C 109.5 . .
H17A C17 H17C 109.5 . .
H17B C17 H17C 109.5 . .
C13 C18 H18A 109.5 . .
C13 C18 H18B 109.5 . .
H18A C18 H18B 109.5 . .
C13 C18 H18C 109.5 . .
H18A C18 H18C 109.5 . .
H18B C18 H18C 109.5 . .
C14 C19 H19A 109.5 . .
C14 C19 H19B 109.5 . .
H19A C19 H19B 109.5 . .
C14 C19 H19C 109.5 . .
H19A C19 H19C 109.5 . .
H19B C19 H19C 109.5 . .
C15 C20 H20A 109.5 . .
C15 C20 H20B 109.5 . .
H20A C20 H20B 109.5 . .
C15 C20 H20C 109.5 . .
H20A C20 H20C 109.5 . .
H20B C20 H20C 109.5 . .
C22 C21 C26 119.1(5) . .
C22 C21 C27 121.1(5) . .
C26 C21 C27 119.5(5) . .
C21 C22 C23 120.4(5) . .
C21 C22 H22 119.8 . .
C23 C22 H22 119.8 . .
C24 C23 C22 120.2(5) . .
C24 C23 H23 119.9 . .
C22 C23 H23 119.9 . .
C25 C24 C23 119.2(5) . .
C25 C24 H24 120.4 . .
C23 C24 H24 120.4 . .
C24 C25 C26 121.1(6) . .
C24 C25 H25 119.5 . .
C26 C25 H25 119.5 . .
C25 C26 C21 120.0(5) . .
C25 C26 H26 120.0 . .
C21 C26 H26 120.0 . .
C28 C27 C21 116.1(4) . .
C28 C27 Ir4 125.3(4) . .
C21 C27 Ir4 118.6(3) . .
C28 C27 Ir3 70.1(2) . .
C21 C27 Ir3 128.3(3) . .
Ir4 C27 Ir3 78.33(16) . .
C28 C27 Ir2 69.3(3) . .
C21 C27 Ir2 126.0(3) . .
Ir4 C27 Ir2 77.48(16) . .
Ir3 C27 Ir2 104.68(19) . .
C27 C28 C29 113.0(4) . .
C27 C28 Mo5 130.3(4) . .
C29 C28 Mo5 116.7(3) . .
C27 C28 Ir3 72.6(3) . .
C29 C28 Ir3 126.4(3) . .
Mo5 C28 Ir3 78.85(15) . .
C27 C28 Ir2 73.8(3) . .
C29 C28 Ir2 125.3(3) . .
Mo5 C28 Ir2 77.52(15) . .
Ir3 C28 Ir2 107.9(2) . .
C34 C29 C30 116.6(5) . .
C34 C29 C28 122.1(4) . .
C30 C29 C28 121.1(4) . .
C31 C30 C29 121.4(5) . .
C31 C30 H30 119.3 . .
C29 C30 H30 119.3 . .
C30 C31 C32 120.4(5) . .
C30 C31 H31 119.8 . .
C32 C31 H31 119.8 . .
C33 C32 C31 119.5(5) . .
C33 C32 H32 120.3 . .
C31 C32 H32 120.3 . .
C32 C33 C34 120.3(5) . .
C32 C33 H33 119.9 . .
C34 C33 H33 119.9 . .
C29 C34 C33 121.7(5) . .
C29 C34 H34 119.2 . .
C33 C34 H34 119.2 . .
C36 C35 Mo5 135.3(3) . .
C36 C35 Mo1 131.1(3) . .
Mo5 C35 Mo1 78.62(16) . .
C36 C35 Ir3 124.0(3) . .
Mo5 C35 Ir3 85.24(17) . .
Mo1 C35 Ir3 84.85(17) . .
C41 C36 C37 115.8(5) . .
C41 C36 C35 120.0(4) . .
C37 C36 C35 124.1(4) . .
C38 C37 C36 121.8(5) . .
C38 C37 H37 119.1 . .
C36 C37 H37 119.1 . .
C37 C38 C39 120.6(5) . .
C37 C38 H38 119.7 . .
C39 C38 H38 119.7 . .
C38 C39 C40 119.7(5) . .
C38 C39 H39 120.1 . .
C40 C39 H39 120.1 . .
C41 C40 C39 119.8(5) . .
C41 C40 H40 120.1 . .
C39 C40 H40 120.1 . .
C40 C41 C36 122.2(5) . .
C40 C41 H41 118.9 . .
C36 C41 H41 118.9 . .
C43 C42 Mo1 134.2(4) . .
C43 C42 Mo5 133.7(4) . .
Mo1 C42 Mo5 78.52(16) . .
C43 C42 Ir2 122.8(3) . .
Mo1 C42 Ir2 86.90(17) . .
Mo5 C42 Ir2 82.96(17) . .
C48 C43 C44 115.6(5) . .
C48 C43 C42 124.6(5) . .
C44 C43 C42 119.7(5) . .
C45 C44 C43 122.4(5) . .
C45 C44 H44 118.8 . .
C43 C44 H44 118.8 . .
C44 C45 C46 120.7(6) . .
C44 C45 H45 119.7 . .
C46 C45 H45 119.7 . .
C45 C46 C47 118.2(5) . .
C45 C46 H46 120.9 . .
C47 C46 H46 120.9 . .
C48 C47 C46 120.8(5) . .
C48 C47 H47 119.6 . .
C46 C47 H47 119.6 . .
C47 C48 C43 122.3(5) . .
C47 C48 H48 118.9 . .
C43 C48 H48 118.9 . .
C50 C49 C49 107.5(4) . 8_565
C50 C49 Mo6 73.0(3) . .
C49 C49 Mo6 72.26(17) 8_565 .
C50 C49 H49 126.0 . .
C49 C49 H49 126.0 8_565 .
Mo6 C49 H49 126.0 . .
C49 C50 C51 107.6(6) . .
C49 C50 Mo6 73.6(3) . .
C51 C50 Mo6 71.4(4) . .
C49 C50 H50 126.0 . .
C51 C50 H50 126.0 . .
Mo6 C50 H50 126.0 . .
C50 C51 C50 109.8(8) 8_565 .
C50 C51 Mo6 74.3(4) 8_565 .
C50 C51 Mo6 74.3(4) . .
C50 C51 H51 124.8 8_565 .
C50 C51 H51 124.8 . .
Mo6 C51 H51 124.8 . .
C53 C52 C52 107.9(4) . 8_565
C53 C52 Mo9 71.6(3) . .
C52 C52 Mo9 72.96(15) 8_565 .
C53 C52 H52 125.9 . .
C52 C52 H52 125.9 8_565 .
Mo9 C52 H52 125.9 . .
C52 C53 C54 108.1(7) . .
C52 C53 Mo9 74.8(3) . .
C54 C53 Mo9 71.2(4) . .
C52 C53 H53 125.7 . .
C54 C53 H53 125.7 . .
Mo9 C53 H53 125.7 . .
C53 C54 C53 108.0(8) 8_565 .
C53 C54 Mo9 74.2(4) 8_565 .
C53 C54 Mo9 74.2(4) . .
C53 C54 H54 125.6 8_565 .
C53 C54 H54 125.6 . .
Mo9 C54 H54 125.6 . .
C56 C55 C56 108.7(8) . 8_565
C56 C55 C58 125.0(4) . .
C56 C55 C58 125.0(4) 8_565 .
C56 C55 Ir8 69.9(4) . .
C56 C55 Ir8 69.9(4) 8_565 .
C58 C55 Ir8 136.4(6) . .
C55 C56 C57 107.5(6) . .
C55 C56 C59 123.4(6) . .
C57 C56 C59 128.1(6) . .
C55 C56 Ir8 74.8(4) . .
C57 C56 Ir8 70.9(3) . .
C59 C56 Ir8 129.1(4) . .
C57 C57 C56 108.1(4) 8_565 .
C57 C57 C60 128.1(5) 8_565 .
C56 C57 C60 121.4(6) . .
C57 C57 Ir8 72.00(17) 8_565 .
C56 C57 Ir8 72.4(3) . .
C60 C57 Ir8 135.2(5) . .
C55 C58 H58A 109.5 . .
C55 C58 H58B 109.5 . .
C55 C58 H58C 109.5 . .
C56 C59 H59A 109.5 . .
C56 C59 H59B 109.5 . .
H59A C59 H59B 109.5 . .
C56 C59 H59C 109.5 . .
H59A C59 H59C 109.5 . .
H59B C59 H59C 109.5 . .
C57 C60 H60A 109.5 . .
C57 C60 H60B 109.5 . .
H60A C60 H60B 109.5 . .
C57 C60 H60C 109.5 . .
H60A C60 H60C 109.5 . .
H60B C60 H60C 109.5 . .
C62 C61 C62 115.8(7) . 8_565
C62 C61 C65 122.0(3) . .
C62 C61 C65 122.0(3) 8_565 .
C61 C62 C63 122.5(6) . .
C61 C62 H62 118.8 . .
C63 C62 H62 118.8 . .
C64 C63 C62 119.6(6) . .
C64 C63 H63 120.2 . .
C62 C63 H63 120.2 . .
C63 C64 C63 119.8(8) . 8_565
C63 C64 H64 120.1 . .
C63 C64 H64 120.1 8_565 .
C66 C65 C61 114.3(6) . .
C66 C65 Mo9 131.1(5) . .
C61 C65 Mo9 114.5(4) . .
C66 C65 Ir7 72.8(3) . .
C61 C65 Ir7 127.03(15) . .
Mo9 C65 Ir7 78.33(19) . .
C66 C65 Ir7 72.8(3) . 8_565
C61 C65 Ir7 127.03(15) . 8_565
Mo9 C65 Ir7 78.33(19) . 8_565
Ir7 C65 Ir7 105.6(3) . 8_565
C65 C66 C67 114.1(6) . .
C65 C66 Ir8 126.2(5) . .
C67 C66 Ir8 119.7(5) . .
C65 C66 Ir7 70.1(2) . .
C67 C66 Ir7 127.79(15) . .
Ir8 C66 Ir7 77.4(2) . .
C65 C66 Ir7 70.1(2) . 8_565
C67 C66 Ir7 127.79(15) . 8_565
Ir8 C66 Ir7 77.4(2) . 8_565
Ir7 C66 Ir7 103.3(3) . 8_565
C68 C67 C68 118.9(7) 8_565 .
C68 C67 C66 120.5(3) 8_565 .
C68 C67 C66 120.5(3) . .
C67 C68 C69 121.0(5) . .
C67 C68 H68 119.5 . .
C69 C68 H68 119.5 . .
C68 C69 C70 119.8(6) . .
C68 C69 H69 120.1 . .
C70 C69 H69 120.1 . .
C69 C70 C69 119.4(7) . 8_565
C69 C70 H70 120.3 . .
C69 C70 H70 120.3 8_565 .
C72 C71 Mo9 132.4(4) . .
C72 C71 Mo6 134.1(4) . .
Mo9 C71 Mo6 78.39(18) . .
C72 C71 Ir7 124.6(4) . .
Mo9 C71 Ir7 85.00(18) . .
Mo6 C71 Ir7 84.55(18) . .
C77 C72 C73 116.2(5) . .
C77 C72 C71 124.2(5) . .
C73 C72 C71 119.6(5) . .
C74 C73 C72 120.4(5) . .
C74 C73 H73 119.8 . .
C72 C73 H73 119.8 . .
C75 C74 C73 121.6(6) . .
C75 C74 H74 119.2 . .
C73 C74 H74 119.2 . .
C74 C75 C76 118.7(5) . .
C74 C75 H75 120.7 . .
C76 C75 H75 120.7 . .
C77 C76 C75 120.6(5) . .
C77 C76 H76 119.7 . .
C75 C76 H76 119.7 . .
C76 C77 C72 122.5(5) . .
C76 C77 H77 118.8 . .
C72 C77 H77 118.8 . .
O221 C221 Ir2 174.0(5) . .
O222 C222 Ir2 176.1(5) . .
O331 C331 Ir3 173.7(5) . .
O332 C332 Ir3 172.5(5) . .
O771 C771 Ir7 174.6(5) . .
O772 C772 Ir7 172.2(5) . .

loop_
_geom_bond_atom_site_label_1
_geom_bond_atom_site_label_2
_geom_bond_distance
_geom_bond_site_symmetry_2
Ir2 C221 1.865(6) .
Ir2 C222 1.887(6) .
Ir2 C42 2.164(4) .
Ir2 C28 2.291(5) .
Ir2 C27 2.352(5) .
Ir2 Ir4 2.7636(3) .
Ir2 Mo5 2.8014(4) .
Ir2 Mo1 2.8968(4) .
Ir3 C331 1.855(6) .
Ir3 C332 1.896(5) .
Ir3 C35 2.148(5) .
Ir3 C28 2.284(5) .
Ir3 C27 2.319(5) .
Ir3 Ir4 2.7664(3) .
Ir3 Mo5 2.8377(4) .
Ir3 Mo1 2.8429(5) .
Ir4 C27 2.048(5) .
Ir4 C14 2.255(5) .
Ir4 C13 2.257(5) .
Ir4 C15 2.321(5) .
Ir4 C12 2.321(5) .
Ir4 C11 2.340(5) .
Ir4 Mo1 2.6969(4) .
Ir7 C771 1.847(6) .
Ir7 C772 1.873(6) .
Ir7 C71 2.145(5) .
Ir7 C65 2.306(4) .
Ir7 C66 2.343(4) .
Ir7 Ir8 2.7485(3) .
Ir7 Mo9 2.8325(5) .
Ir7 Mo6 2.8374(5) .
Ir8 C66 2.033(7) .
Ir8 C57 2.269(5) .
Ir8 C57 2.269(5) 8_565
Ir8 C56 2.288(5) 8_565
Ir8 C56 2.288(5) .
Ir8 C55 2.351(7) .
Ir8 Ir7 2.7485(3) 8_565
Ir8 Mo6 2.7764(7) .
Mo1 C42 2.047(5) .
Mo1 C35 2.065(5) .
Mo1 C4 2.331(5) .
Mo1 C5 2.366(5) .
Mo1 C3 2.375(5) .
Mo1 C2 2.408(5) .
Mo1 C1 2.421(5) .
Mo1 Mo5 2.6016(6) .
Mo5 C35 2.041(5) .
Mo5 C42 2.064(5) .
Mo5 C28 2.182(5) .
Mo5 C10 2.365(5) .
Mo5 C9 2.376(5) .
Mo5 C6 2.385(5) .
Mo5 C7 2.412(5) .
Mo5 C8 2.412(5) .
Mo6 C71 2.072(5) 8_565
Mo6 C71 2.072(5) .
Mo6 C51 2.346(8) .
Mo6 C50 2.383(5) .
Mo6 C50 2.383(5) 8_565
Mo6 C49 2.391(6) 8_565
Mo6 C49 2.391(6) .
Mo6 Mo9 2.6026(9) .
Mo6 Ir7 2.8374(5) 8_565
Mo9 C71 2.046(5) .
Mo9 C71 2.046(5) 8_565
Mo9 C65 2.176(6) .
Mo9 C54 2.336(8) .
Mo9 C53 2.374(6) .
Mo9 C53 2.374(6) 8_565
Mo9 C52 2.416(6) 8_565
Mo9 C52 2.416(6) .
Mo9 Ir7 2.8325(5) 8_565
O221 C221 1.145(7) .
O222 C222 1.134(6) .
O331 C331 1.140(7) .
O332 C332 1.129(6) .
O771 C771 1.155(7) .
O772 C772 1.148(7) .
C1 C2 1.407(7) .
C1 C5 1.411(7) .
C1 H1 0.9300 .
C2 C3 1.416(7) .
C2 H2 0.9300 .
C3 C4 1.425(7) .
C3 H3 0.9300 .
C4 C5 1.395(7) .
C4 H4 0.9300 .
C5 H5 0.9300 .
C6 C10 1.400(8) .
C6 C7 1.414(8) .
C6 H6 0.9300 .
C7 C8 1.417(7) .
C7 H7 0.9300 .
C8 C9 1.386(8) .
C8 H8 0.9300 .
C9 C10 1.422(7) .
C9 H9 0.9300 .
C10 H10 0.9300 .
C11 C15 1.412(7) .
C11 C12 1.423(8) .
C11 C16 1.510(7) .
C12 C13 1.428(7) .
C12 C17 1.504(8) .
C13 C14 1.451(7) .
C13 C18 1.500(8) .
C14 C15 1.426(7) .
C14 C19 1.514(7) .
C15 C20 1.505(7) .
C16 H16A 0.9600 .
C16 H16B 0.9600 .
C16 H16C 0.9600 .
C17 H17A 0.9600 .
C17 H17B 0.9600 .
C17 H17C 0.9600 .
C18 H18A 0.9600 .
C18 H18B 0.9600 .
C18 H18C 0.9600 .
C19 H19A 0.9600 .
C19 H19B 0.9600 .
C19 H19C 0.9600 .
C20 H20A 0.9600 .
C20 H20B 0.9600 .
C20 H20C 0.9600 .
C21 C22 1.387(7) .
C21 C26 1.396(7) .
C21 C27 1.511(7) .
C22 C23 1.397(8) .
C22 H22 0.9300 .
C23 C24 1.391(9) .
C23 H23 0.9300 .
C24 C25 1.378(9) .
C24 H24 0.9300 .
C25 C26 1.388(7) .
C25 H25 0.9300 .
C26 H26 0.9300 .
C27 C28 1.472(6) .
C28 C29 1.531(7) .
C29 C34 1.388(7) .
C29 C30 1.406(6) .
C30 C31 1.374(7) .
C30 H30 0.9300 .
C31 C32 1.390(8) .
C31 H31 0.9300 .
C32 C33 1.356(8) .
C32 H32 0.9300 .
C33 C34 1.396(8) .
C33 H33 0.9300 .
C34 H34 0.9300 .
C35 C36 1.482(6) .
C36 C41 1.408(7) .
C36 C37 1.413(7) .
C37 C38 1.376(7) .
C37 H37 0.9300 .
C38 C39 1.376(8) .
C38 H38 0.9300 .
C39 C40 1.384(8) .
C39 H39 0.9300 .
C40 C41 1.383(7) .
C40 H40 0.9300 .
C41 H41 0.9300 .
C42 C43 1.462(6) .
C43 C48 1.405(7) .
C43 C44 1.407(7) .
C44 C45 1.381(7) .
C44 H44 0.9300 .
C45 C46 1.389(9) .
C45 H45 0.9300 .
C46 C47 1.393(9) .
C46 H46 0.9300 .
C47 C48 1.379(7) .
C47 H47 0.9300 .
C48 H48 0.9300 .
C49 C50 1.369(9) .
C49 C49 1.457(14) 8_565
C49 H49 0.9800 .
C50 C51 1.393(7) .
C50 H50 0.9800 .
C51 C50 1.393(7) 8_565
C51 H51 0.9800 .
C52 C53 1.387(9) .
C52 C52 1.416(13) 8_565
C52 H52 0.9800 .
C53 C54 1.402(9) .
C53 H53 0.9800 .
C54 C53 1.402(9) 8_565
C54 H54 0.9800 .
C55 C56 1.411(8) .
C55 C56 1.411(8) 8_565
C55 C58 1.518(12) .
C56 C57 1.435(9) .
C56 C59 1.512(9) .
C57 C57 1.402(14) 8_565
C57 C60 1.513(9) .
C58 H58A 0.9600 .
C58 H58B 0.9600 .
C58 H58C 0.9600 .
C59 H59A 0.9600 .
C59 H59B 0.9600 .
C59 H59C 0.9600 .
C60 H60A 0.9600 .
C60 H60B 0.9600 .
C60 H60C 0.9600 .
C61 C62 1.384(6) .
C61 C62 1.384(6) 8_565
C61 C65 1.529(10) .
C62 C63 1.387(8) .
C62 H62 0.9300 .
C63 C64 1.369(7) .
C63 H63 0.9300 .
C64 C63 1.369(7) 8_565
C64 H64 0.9300 .
C65 C66 1.482(9) .
C65 Ir7 2.306(4) 8_565
C66 C67 1.506(9) .
C66 Ir7 2.343(4) 8_565
C67 C68 1.381(6) 8_565
C67 C68 1.381(6) .
C68 C69 1.386(7) .
C68 H68 0.9300 .
C69 C70 1.390(7) .
C69 H69 0.9300 .
C70 C69 1.390(7) 8_565
C70 H70 0.9300 .
C71 C72 1.469(7) .
C72 C77 1.403(7) .
C72 C73 1.417(7) .
C73 C74 1.408(8) .
C73 H73 0.9300 .
C74 C75 1.370(8) .
C74 H74 0.9300 .
C75 C76 1.386(8) .
C75 H75 0.9300 .
C76 C77 1.385(7) .
C76 H76 0.9300 .
C77 H77 0.9300 .

loop_
_platon_squeeze_void_nr
_platon_squeeze_void_average_x
_platon_squeeze_void_average_y
_platon_squeeze_void_average_z
_platon_squeeze_void_volume
_platon_squeeze_void_count_electrons
_platon_squeeze_void_content
1 -0.021 0.250 0.779 822 187 ' '
2 0.020 0.750 0.185 822 188 ' '
3 0.479 0.250 0.761 822 189 ' '
4 0.520 0.750 0.207 822 189 ' '
